data_9001759
loop_
_publ_author_name
'Brigatti, M. F.'
'Medici, L.'
'Saccani, E.'
'Vaccaro, C.'

_publ_section_title
;
 Crystal chemistry and petrologic significance of Fe3+-rich phlogopite from
 the Tapira carbonatite complex, Brazil
 Sample: Tae23-1a
;
_journal_name_full 'American Mineralogist'
_journal_page_first 913
_journal_page_last 927
_journal_volume 81
_journal_year 1996
_chemical_formula_sum 'Al1.04 Ba0.02 Fe0.36 H1.82 K0.93 Mg0.89 Na0.05 O12 Si2.84 Ti1.87'
_chemical_name_mineral Phlogopite
_space_group_IT_number 12
_symmetry_space_group_name_Hall '-C 2y'
_symmetry_space_group_name_H-M 'C 1 2/m 1'
_cell_angle_alpha 90
_cell_angle_beta 99.93
_cell_angle_gamma 90
_cell_formula_units_Z 2
_cell_length_a 5.321
_cell_length_b 9.211
_cell_length_c 10.287
_cell_volume 496.631
_database_code_amcsd 0001815
_exptl_crystal_density_diffrn 3.164
_cod_original_formula_sum 'Si2.84 Al1.04 Fe.36 Ti1.87 Mg.89 (K.93 Ba.02 Na.05) O12 H1.82'
_cod_database_code 9001759

loop_
_space_group_symop_operation_xyz
x,y,z
1/2+x,1/2+y,z
x,-y,z
1/2+x,1/2-y,z
-x,y,-z
1/2-x,1/2+y,-z
-x,-y,-z
1/2-x,1/2-y,-z

loop_
_atom_site_aniso_label
_atom_site_aniso_U_11
_atom_site_aniso_U_22
_atom_site_aniso_U_33
_atom_site_aniso_U_12
_atom_site_aniso_U_13
_atom_site_aniso_U_23
Si 0.01433 0.01762 0.01300 -0.00049 0.00377 -0.00047
Al 0.01433 0.01762 0.01300 -0.00049 0.00377 -0.00047
Fe 0.01433 0.01762 0.01300 -0.00049 0.00377 -0.00047
Ti1 0.01573 0.01934 0.01717 0.00000 0.00404 0.00000
Fe1 0.01573 0.01934 0.01717 0.00000 0.00404 0.00000
Mg1 0.01573 0.01934 0.01717 0.00000 0.00404 0.00000
Ti2_1 0.01573 0.01891 0.01560 0.00000 0.00350 0.00000
Fe2 0.01573 0.01891 0.01560 0.00000 0.00350 0.00000
Ti2_2 0.01573 0.01891 0.01560 0.00000 0.00350 0.00000
K 0.03966 0.04341 0.02289 0.00000 0.00457 0.00000
Ba 0.03966 0.04341 0.02289 0.00000 0.00457 0.00000
Na 0.03966 0.04341 0.02289 0.00000 0.00457 0.00000
O1 0.03201 0.02407 0.01769 0.00000 0.00081 0.00000
O2 0.02728 0.03353 0.01665 -0.00514 0.00592 -0.00284
O3 0.01628 0.01977 0.01560 0.00073 0.00323 -0.00047
O-H4 0.01600 0.02020 0.01769 0.00000 0.00430 0.00000
O4 0.01600 0.02020 0.01769 0.00000 0.00430 0.00000

loop_
_atom_site_label
_atom_site_fract_x
_atom_site_fract_y
_atom_site_fract_z
_atom_site_occupancy
_atom_site_type_symbol
_atom_site_attached_hydrogens
Si 0.07600 0.16675 0.22819 0.71000 Si 0
Al 0.07600 0.16675 0.22819 0.26000 Al 0
Fe 0.07600 0.16675 0.22819 0.03000 Fe 0
Ti1 0.00000 0.00000 0.50000 0.03000 Ti 0
Fe1 0.00000 0.00000 0.50000 0.08000 Fe 0
Mg1 0.00000 0.00000 0.50000 0.89000 Mg 0
Ti2_1 0.00000 0.33200 0.50000 0.03000 Ti 0
Fe2 0.00000 0.33200 0.50000 0.08000 Fe 0
Ti2_2 0.00000 0.33200 0.50000 0.89000 Ti 0
K 0.00000 0.50000 0.00000 0.93000 K 0
Ba 0.00000 0.50000 0.00000 0.02000 Ba 0
Na 0.00000 0.50000 0.00000 0.05000 Na 0
O1 0.01080 0.00000 0.17040 1.00000 O 0
O2 0.32960 0.22760 0.17040 1.00000 O 0
O3 0.13020 0.16660 0.39120 1.00000 O 0
O-H4 0.13200 0.50000 0.39770 0.91000 O 1
O4 0.13200 0.50000 0.39770 0.09000 O 0

loop_
_cod_changelog_entry_id
_cod_changelog_entry_author
_cod_changelog_entry_date
_cod_changelog_entry_text
1
;cod-tools version 3.8.0
Id: cif_guess_AMCSD_atom_types 9574 2023-05-10 09:00:05Z saulius
;
2023-05-10T18:47:42+03:00
;Derived atom types and hydrogen counts
from atom names that follow the AMCSD naming convention
(Wat == water, O-H == hydroxyl).
;
2
;cod-tools version 3.10.1
Id: cif_fix_AMCSD_aniso_labels 10200 2024-08-01 14:09:44Z saulius
;
2024-08-02T12:20:04+03:00
;Changed the following '_atom_site_aniso_label' values:
'OH4' -> 'O-H4'
;
3
;cod-tools version 3.10.1
Id: cif_fix_AMCSD_atom_labels 10224 2024-08-07 11:09:31Z saulius
;
2024-08-07T19:38:17+03:00
;Changed the following '_atom_site_label' values:
the first duplicated label 'Ti2'  converted to 'Ti2_1'
duplicated label 'Ti2' at index 8 converted to 'Ti2_2'
;

loop_
_cod_related_entry_id
_cod_related_entry_database
_cod_related_entry_code
1 AMCSD 0001815
